data_2300726
loop_
_publ_author_name
'Ait Haddouch, Mohammed'
'Abboushi, Nour'
'Sharma, Neetika'
'Eich, Andreas'
'Grzechnik, Andrzej'
'Li, Cheng'
'Tolkiehn, Martin'
'Alsamamra, Husain'
'Voigt, J&#xf6;rg'
'Friese, Karen'

_publ_section_title
;
 Site dependence of the magnetocaloric effect in Mn<sub>5-<i>x</i></sub>
 Fe <sub><i>x</i></sub> Si<sub>3</sub>.
;
_journal_coeditor_code IU5027SUP1
_journal_issue 'Pt 5'
_journal_name_full 'Journal of applied crystallography'
_journal_page_first 1164
_journal_page_last 1172
_journal_paper_doi 10.1107/S1600576722007440
_journal_volume 55
_journal_year 2022
_chemical_formula_moiety 'Fe2 Mn3 Si3'
_chemical_formula_sum 'Fe2 Mn3 Si3'
_chemical_formula_weight 360.8
_space_group_IT_number 193
_space_group_name_Hall '-P 6c 2'
_space_group_name_H-M_alt 'P 63/m c m'
_symmetry_cell_setting hexagonal
_symmetry_Int_Tables_number 193
_symmetry_space_group_name_Hall '-P 6c 2'
_symmetry_space_group_name_H-M 'P 63/m c m'
_cell_angle_alpha 90
_cell_angle_beta 90
_cell_angle_gamma 120
_cell_formula_units_Z 2
_cell_length_a 6.85340(10)
_cell_length_b 6.85340(10)
_cell_length_c 4.75560(10)
_cell_measurement_reflns_used 2010
_cell_measurement_temperature 300
_cell_measurement_theta_max 37.07
_cell_measurement_theta_min 2.12
_cell_volume 193.441(6)
_computing_cell_refinement 'CrysAlisPro 1.171.40.29a (Rigaku OD, 2018)'
_computing_data_collection 'CrysAlisPro 1.171.40.29a (Rigaku OD, 2018)'
_computing_data_reduction 'CrysAlisPro 1.171.40.29a (Rigaku OD, 2018)'
_diffrn_ambient_temperature 300
_diffrn_detector 'CCD plate'
_diffrn_measured_fraction_theta_full 0.99
_diffrn_measured_fraction_theta_max 0.99
_diffrn_measurement_device_type 'esperanto-CrysAlisPro-abstract goniometer imported esperanto images'
_diffrn_measurement_method '\f scans'
_diffrn_radiation_monochromator synchrotron
_diffrn_radiation_probe x-ray
_diffrn_radiation_type synchrotron
_diffrn_radiation_wavelength 0.44279
_diffrn_reflns_av_R_equivalents 0.0556
_diffrn_reflns_av_unetI/netI 0.0183
_diffrn_reflns_limit_h_max 17
_diffrn_reflns_limit_h_min -11
_diffrn_reflns_limit_k_max 14
_diffrn_reflns_limit_k_min -18
_diffrn_reflns_limit_l_max 8
_diffrn_reflns_limit_l_min -12
_diffrn_reflns_number 10552
_diffrn_reflns_theta_full 37.41
_diffrn_reflns_theta_max 37.41
_diffrn_reflns_theta_min 2.14
_diffrn_source synchrotron
_exptl_absorpt_coefficient_mu 4.375
_exptl_absorpt_correction_T_max 1
_exptl_absorpt_correction_T_min 0.059
_exptl_absorpt_correction_type multi-scan
_exptl_absorpt_process_details
;
CrysAlisPro 1.171.40.29a (Rigaku Oxford Diffraction, 2018)
Empirical absorption correction using spherical harmonics,
 implemented in SCALE3 ABSPACK scaling algorithm.
;
_exptl_crystal_colour 'metallic black'
_exptl_crystal_density_diffrn 6.1938
_exptl_crystal_description irregular
_exptl_crystal_F_000 338
_exptl_crystal_size_max 0.12
_exptl_crystal_size_mid 0.1
_exptl_crystal_size_min 0.05
_refine_diff_density_max 1.11
_refine_diff_density_min -1.53
_refine_ls_extinction_coef 690(80)
_refine_ls_extinction_method 'B-C type 1 Gaussian isotropic (Becker & Coppens, 1974)'
_refine_ls_goodness_of_fit_gt 1.31
_refine_ls_goodness_of_fit_ref 1.27
_refine_ls_number_constraints 2
_refine_ls_number_parameters 12
_refine_ls_number_reflns 787
_refine_ls_number_restraints 0
_refine_ls_R_factor_all 0.0315
_refine_ls_R_factor_gt 0.0245
_refine_ls_shift/su_max 0.0094
_refine_ls_shift/su_mean 0.0037
_refine_ls_structure_factor_coef F
_refine_ls_weighting_details w=1/(\s^2^(F)+0.0001F^2^)
_refine_ls_weighting_scheme sigma
_refine_ls_wR_factor_gt 0.0259
_refine_ls_wR_factor_ref 0.0274
_reflns_number_gt 655
_reflns_number_total 787
_reflns_threshold_expression I>3\s(I)
_cod_data_source_file iu5027sup1.cif
_cod_data_source_block I
_cod_depositor_comments
;
The following automatic conversions were performed:

data item '_diffrn_radiation_probe' value 'X-ray' was changed to
'x-ray' in accordance with the
/home/data/users/saulius/crontab/automatic-downloads/rss-feeds/IUCr/lib/dictionaries/cif_core.dic
dictionary named 'cif_core.dic' version 2.4.2 last updated on
2011-04-26.

Automatic conversion script
Id: cif_fix_values 8170 2020-07-09 18:12:32Z antanas 
;
_cod_original_sg_symbol_Hall '-P 6c;-2'
_cod_database_code 2300726

loop_
_space_group_symop_id
_space_group_symop_operation_xyz
1 x,y,z
2 -y,x-y,z
3 -x+y,-x,z
4 -x,-y,z+1/2
5 y,-x+y,z+1/2
6 x-y,x,z+1/2
7 y,x,-z+1/2
8 x-y,-y,-z+1/2
9 -x,-x+y,-z+1/2
10 -y,-x,-z
11 -x+y,y,-z
12 x,x-y,-z
13 -x,-y,-z
14 y,-x+y,-z
15 x-y,x,-z
16 x,y,-z+1/2
17 -y,x-y,-z+1/2
18 -x+y,-x,-z+1/2
19 -y,-x,z+1/2
20 -x+y,y,z+1/2
21 x,x-y,z+1/2
22 y,x,z
23 x-y,-y,z
24 -x,-x+y,z

loop_
_atom_site_label
_atom_site_type_symbol
_atom_site_fract_x
_atom_site_fract_y
_atom_site_fract_z
_atom_site_adp_type
_atom_site_U_iso_or_equiv
_atom_site_site_symmetry_multiplicity
_atom_site_occupancy
_atom_site_calc_flag
_atom_site_refinement_flags
_atom_site_disorder_assembly
_atom_site_disorder_group
Fe1 Fe 0.666667 0.333333 0 Uani 0.00619(4) 4 0.7656 d . . .
Mn1 Mn 0.666667 0.333333 0 Uani 0.00619(4) 4 0.2344 d . . .
Mn2 Mn 0.23281(3) 0 0.25 Uani 0.00788(4) 6 0.8437 d . . .
Fe2 Fe 0.23281(3) 0 0.25 Uani 0.00788(4) 6 0.1563 d . . .
Si1 Si 0.59802(6) 0 0.25 Uani 0.00692(8) 6 1 d . . .

loop_
_atom_site_aniso_label
_atom_site_aniso_type_symbol
_atom_site_aniso_U_11
_atom_site_aniso_U_22
_atom_site_aniso_U_33
_atom_site_aniso_U_12
_atom_site_aniso_U_13
_atom_site_aniso_U_23
Fe1 Fe 0.00656(5) 0.00656(5) 0.00547(6) 0.00328(2) 0 0
Mn1 Mn 0.00656(5) 0.00656(5) 0.00547(6) 0.00328(2) 0 0
Mn2 Mn 0.00798(5) 0.00558(6) 0.00927(7) 0.00279(3) 0 0
Fe2 Fe 0.00798(5) 0.00558(6) 0.00927(7) 0.00279(3) 0 0
Si1 Si 0.00630(9) 0.00573(12) 0.00852(12) 0.00286(6) 0 0

loop_
_atom_type_symbol
_atom_type_scat_dispersion_real
_atom_type_scat_dispersion_imag
_atom_type_scat_source
Fe 0.2193 0.3525 'International Tables Vol C tables 4.2.6.8 and 6.1.1.1'
Mn 0.2006 0.3019 'International Tables Vol C tables 4.2.6.8 and 6.1.1.1'
Si 0.0321 0.0267 'International Tables Vol C tables 4.2.6.8 and 6.1.1.1'

loop_
_exptl_crystal_face_index_h
_exptl_crystal_face_index_k
_exptl_crystal_face_index_l
_exptl_crystal_face_perp_dist
? ? ? ?

loop_
_geom_angle_atom_site_label_1
_geom_angle_atom_site_label_2
_geom_angle_atom_site_label_3
_geom_angle_site_symmetry_1
_geom_angle_site_symmetry_2
_geom_angle_site_symmetry_3
_geom_angle
_geom_angle_publ_flag
Fe1 Fe1 Fe1 16_554 . 16_555 180 ?
Fe1 Fe1 Mn1 16_554 . . 0 ?
Fe1 Fe1 Mn1 16_554 . 16_554 0 ?
Fe1 Fe1 Mn1 16_554 . 16_555 180 ?
Fe1 Fe1 Si1 16_554 . . 119.6413(16) ?
Fe1 Fe1 Si1 16_554 . 2_655 119.6413(16) ?
Fe1 Fe1 Si1 16_554 . 3_665 119.641(5) ?
Fe1 Fe1 Si1 16_554 . 4_654 60.3587(16) ?
Fe1 Fe1 Si1 16_554 . 5_664 60.3587(16) ?
Fe1 Fe1 Si1 16_554 . 6_554 60.359(5) ?
Fe1 Fe1 Mn1 16_555 . . 0 ?
Fe1 Fe1 Mn1 16_555 . 16_554 180 ?
Fe1 Fe1 Mn1 16_555 . 16_555 0 ?
Fe1 Fe1 Si1 16_555 . . 60.3587(16) ?
Fe1 Fe1 Si1 16_555 . 2_655 60.3587(16) ?
Fe1 Fe1 Si1 16_555 . 3_665 60.359(5) ?
Fe1 Fe1 Si1 16_555 . 4_654 119.6413(16) ?
Fe1 Fe1 Si1 16_555 . 5_664 119.6413(16) ?
Fe1 Fe1 Si1 16_555 . 6_554 119.641(5) ?
Mn1 Fe1 Mn1 . . 16_554 0 ?
Mn1 Fe1 Mn1 . . 16_555 0 ?
Mn1 Fe1 Si1 . . . 0 ?
Mn1 Fe1 Si1 . . 2_655 0 ?
Mn1 Fe1 Si1 . . 3_665 0 ?
Mn1 Fe1 Si1 . . 4_654 0 ?
Mn1 Fe1 Si1 . . 5_664 0 ?
Mn1 Fe1 Si1 . . 6_554 0 ?
Mn1 Fe1 Mn1 16_554 . 16_555 180 ?
Mn1 Fe1 Si1 16_554 . . 119.6413(16) ?
Mn1 Fe1 Si1 16_554 . 2_655 119.6413(16) ?
Mn1 Fe1 Si1 16_554 . 3_665 119.641(5) ?
Mn1 Fe1 Si1 16_554 . 4_654 60.3587(16) ?
Mn1 Fe1 Si1 16_554 . 5_664 60.3587(16) ?
Mn1 Fe1 Si1 16_554 . 6_554 60.359(5) ?
Mn1 Fe1 Si1 16_555 . . 60.3587(16) ?
Mn1 Fe1 Si1 16_555 . 2_655 60.3587(16) ?
Mn1 Fe1 Si1 16_555 . 3_665 60.359(5) ?
Mn1 Fe1 Si1 16_555 . 4_654 119.6413(16) ?
Mn1 Fe1 Si1 16_555 . 5_664 119.6413(16) ?
Mn1 Fe1 Si1 16_555 . 6_554 119.641(5) ?
Si1 Fe1 Si1 . . 2_655 97.649(9) ?
Si1 Fe1 Si1 . . 3_665 97.649(11) ?
Si1 Fe1 Si1 . . 4_654 69.229(5) ?
Si1 Fe1 Si1 . . 5_664 98.389(12) ?
Si1 Fe1 Si1 . . 6_554 160.482(11) ?
Si1 Fe1 Si1 2_655 . 3_665 97.649(8) ?
Si1 Fe1 Si1 2_655 . 4_654 160.483(12) ?
Si1 Fe1 Si1 2_655 . 5_664 69.229(5) ?
Si1 Fe1 Si1 2_655 . 6_554 98.389(10) ?
Si1 Fe1 Si1 3_665 . 4_654 98.389(10) ?
Si1 Fe1 Si1 3_665 . 5_664 160.482(11) ?
Si1 Fe1 Si1 3_665 . 6_554 69.229(10) ?
Si1 Fe1 Si1 4_654 . 5_664 97.649(9) ?
Si1 Fe1 Si1 4_654 . 6_554 97.649(8) ?
Si1 Fe1 Si1 5_664 . 6_554 97.649(11) ?
Fe1 Mn1 Fe1 . . 16_554 0 ?
Fe1 Mn1 Fe1 . . 16_555 0 ?
Fe1 Mn1 Mn1 . . 16_554 0 ?
Fe1 Mn1 Mn1 . . 16_555 0 ?
Fe1 Mn1 Si1 . . . 0 ?
Fe1 Mn1 Si1 . . 2_655 0 ?
Fe1 Mn1 Si1 . . 3_665 0 ?
Fe1 Mn1 Si1 . . 4_654 0 ?
Fe1 Mn1 Si1 . . 5_664 0 ?
Fe1 Mn1 Si1 . . 6_554 0 ?
Fe1 Mn1 Fe1 16_554 . 16_555 180 ?
Fe1 Mn1 Mn1 16_554 . 16_554 0 ?
Fe1 Mn1 Mn1 16_554 . 16_555 180 ?
Fe1 Mn1 Si1 16_554 . . 119.6413(16) ?
Fe1 Mn1 Si1 16_554 . 2_655 119.6413(16) ?
Fe1 Mn1 Si1 16_554 . 3_665 119.641(5) ?
Fe1 Mn1 Si1 16_554 . 4_654 60.3587(16) ?
Fe1 Mn1 Si1 16_554 . 5_664 60.3587(16) ?
Fe1 Mn1 Si1 16_554 . 6_554 60.359(5) ?
Fe1 Mn1 Mn1 16_555 . 16_554 180 ?
Fe1 Mn1 Mn1 16_555 . 16_555 0 ?
Fe1 Mn1 Si1 16_555 . . 60.3587(16) ?
Fe1 Mn1 Si1 16_555 . 2_655 60.3587(16) ?
Fe1 Mn1 Si1 16_555 . 3_665 60.359(5) ?
Fe1 Mn1 Si1 16_555 . 4_654 119.6413(16) ?
Fe1 Mn1 Si1 16_555 . 5_664 119.6413(16) ?
Fe1 Mn1 Si1 16_555 . 6_554 119.641(5) ?
Mn1 Mn1 Mn1 16_554 . 16_555 180 ?
Mn1 Mn1 Si1 16_554 . . 119.6413(16) ?
Mn1 Mn1 Si1 16_554 . 2_655 119.6413(16) ?
Mn1 Mn1 Si1 16_554 . 3_665 119.641(5) ?
Mn1 Mn1 Si1 16_554 . 4_654 60.3587(16) ?
Mn1 Mn1 Si1 16_554 . 5_664 60.3587(16) ?
Mn1 Mn1 Si1 16_554 . 6_554 60.359(5) ?
Mn1 Mn1 Si1 16_555 . . 60.3587(16) ?
Mn1 Mn1 Si1 16_555 . 2_655 60.3587(16) ?
Mn1 Mn1 Si1 16_555 . 3_665 60.359(5) ?
Mn1 Mn1 Si1 16_555 . 4_654 119.6413(16) ?
Mn1 Mn1 Si1 16_555 . 5_664 119.6413(16) ?
Mn1 Mn1 Si1 16_555 . 6_554 119.641(5) ?
Si1 Mn1 Si1 . . 2_655 97.649(9) ?
Si1 Mn1 Si1 . . 3_665 97.649(11) ?
Si1 Mn1 Si1 . . 4_654 69.229(5) ?
Si1 Mn1 Si1 . . 5_664 98.389(12) ?
Si1 Mn1 Si1 . . 6_554 160.482(11) ?
Si1 Mn1 Si1 2_655 . 3_665 97.649(8) ?
Si1 Mn1 Si1 2_655 . 4_654 160.483(12) ?
Si1 Mn1 Si1 2_655 . 5_664 69.229(5) ?
Si1 Mn1 Si1 2_655 . 6_554 98.389(10) ?
Si1 Mn1 Si1 3_665 . 4_654 98.389(10) ?
Si1 Mn1 Si1 3_665 . 5_664 160.482(11) ?
Si1 Mn1 Si1 3_665 . 6_554 69.229(10) ?
Si1 Mn1 Si1 4_654 . 5_664 97.649(9) ?
Si1 Mn1 Si1 4_654 . 6_554 97.649(8) ?
Si1 Mn1 Si1 5_664 . 6_554 97.649(11) ?
Mn2 Mn2 Mn2 2_555 . 3_555 60.000(7) ?
Mn2 Mn2 Mn2 2_555 . 5_554 90.000(7) ?
Mn2 Mn2 Mn2 2_555 . 5_555 90.000(7) ?
Mn2 Mn2 Mn2 2_555 . 6_554 61.148(6) ?
Mn2 Mn2 Mn2 2_555 . 6_555 61.148(6) ?
Mn2 Mn2 Fe2 2_555 . . 0 ?
Mn2 Mn2 Fe2 2_555 . 2_555 0 ?
Mn2 Mn2 Fe2 2_555 . 3_555 60.000(7) ?
Mn2 Mn2 Fe2 2_555 . 5_554 90.000(7) ?
Mn2 Mn2 Fe2 2_555 . 5_555 90.000(7) ?
Mn2 Mn2 Fe2 2_555 . 6_554 61.148(6) ?
Mn2 Mn2 Fe2 2_555 . 6_555 61.148(6) ?
Mn2 Mn2 Si1 2_555 . . 150.000(3) ?
Mn2 Mn2 Si1 2_555 . 2_545 114.777(10) ?
Mn2 Mn2 Si1 2_555 . 3_665 54.777(11) ?
Mn2 Mn2 Si1 2_555 . 4_654 112.306(7) ?
Mn2 Mn2 Si1 2_555 . 4_655 112.306(7) ?
Mn2 Mn2 Mn2 3_555 . 5_554 61.148(4) ?
Mn2 Mn2 Mn2 3_555 . 5_555 61.148(4) ?
Mn2 Mn2 Mn2 3_555 . 6_554 90.000(7) ?
Mn2 Mn2 Mn2 3_555 . 6_555 90.000(7) ?
Mn2 Mn2 Fe2 3_555 . . 0 ?
Mn2 Mn2 Fe2 3_555 . 2_555 60.000(7) ?
Mn2 Mn2 Fe2 3_555 . 3_555 0 ?
Mn2 Mn2 Fe2 3_555 . 5_554 61.148(4) ?
Mn2 Mn2 Fe2 3_555 . 5_555 61.148(4) ?
Mn2 Mn2 Fe2 3_555 . 6_554 90.000(7) ?
Mn2 Mn2 Fe2 3_555 . 6_555 90.000(7) ?
Mn2 Mn2 Si1 3_555 . . 150.000(6) ?
Mn2 Mn2 Si1 3_555 . 2_545 54.777(8) ?
Mn2 Mn2 Si1 3_555 . 3_665 114.777(13) ?
Mn2 Mn2 Si1 3_555 . 4_654 112.306(7) ?
Mn2 Mn2 Si1 3_555 . 4_655 112.306(7) ?
Mn2 Mn2 Mn2 5_554 . 5_555 112.275(5) ?
Mn2 Mn2 Mn2 5_554 . 6_554 57.704(5) ?
Mn2 Mn2 Mn2 5_554 . 6_555 147.647(10) ?
Mn2 Mn2 Fe2 5_554 . . 0 ?
Mn2 Mn2 Fe2 5_554 . 2_555 90.000(7) ?
Mn2 Mn2 Fe2 5_554 . 3_555 61.148(4) ?
Mn2 Mn2 Fe2 5_554 . 5_554 0 ?
Mn2 Mn2 Fe2 5_554 . 5_555 112.275(5) ?
Mn2 Mn2 Fe2 5_554 . 6_554 57.704(5) ?
Mn2 Mn2 Fe2 5_554 . 6_555 147.647(10) ?
Mn2 Mn2 Si1 5_554 . . 106.177(5) ?
Mn2 Mn2 Si1 5_554 . 2_545 59.608(4) ?
Mn2 Mn2 Si1 5_554 . 3_665 117.077(6) ?
Mn2 Mn2 Si1 5_554 . 4_654 51.371(6) ?
Mn2 Mn2 Si1 5_554 . 4_655 150.283(5) ?
Mn2 Mn2 Mn2 5_555 . 6_554 147.647(10) ?
Mn2 Mn2 Mn2 5_555 . 6_555 57.704(5) ?
Mn2 Mn2 Fe2 5_555 . . 0 ?
Mn2 Mn2 Fe2 5_555 . 2_555 90.000(7) ?
Mn2 Mn2 Fe2 5_555 . 3_555 61.148(4) ?
Mn2 Mn2 Fe2 5_555 . 5_554 112.275(5) ?
Mn2 Mn2 Fe2 5_555 . 5_555 0 ?
Mn2 Mn2 Fe2 5_555 . 6_554 147.647(10) ?
Mn2 Mn2 Fe2 5_555 . 6_555 57.704(5) ?
Mn2 Mn2 Si1 5_555 . . 106.177(5) ?
Mn2 Mn2 Si1 5_555 . 2_545 59.608(4) ?
Mn2 Mn2 Si1 5_555 . 3_665 117.077(6) ?
Mn2 Mn2 Si1 5_555 . 4_654 150.283(5) ?
Mn2 Mn2 Si1 5_555 . 4_655 51.371(6) ?
Mn2 Mn2 Mn2 6_554 . 6_555 112.275(7) ?
Mn2 Mn2 Fe2 6_554 . . 0 ?
Mn2 Mn2 Fe2 6_554 . 2_555 61.148(6) ?
Mn2 Mn2 Fe2 6_554 . 3_555 90.000(7) ?
Mn2 Mn2 Fe2 6_554 . 5_554 57.704(5) ?
Mn2 Mn2 Fe2 6_554 . 5_555 147.647(10) ?
Mn2 Mn2 Fe2 6_554 . 6_554 0 ?
Mn2 Mn2 Fe2 6_554 . 6_555 112.275(7) ?
Mn2 Mn2 Si1 6_554 . . 106.177(6) ?
Mn2 Mn2 Si1 6_554 . 2_545 117.077(5) ?
Mn2 Mn2 Si1 6_554 . 3_665 59.608(4) ?
Mn2 Mn2 Si1 6_554 . 4_654 51.371(8) ?
Mn2 Mn2 Si1 6_554 . 4_655 150.283(4) ?
Mn2 Mn2 Fe2 6_555 . . 0 ?
Mn2 Mn2 Fe2 6_555 . 2_555 61.148(6) ?
Mn2 Mn2 Fe2 6_555 . 3_555 90.000(7) ?
Mn2 Mn2 Fe2 6_555 . 5_554 147.647(10) ?
Mn2 Mn2 Fe2 6_555 . 5_555 57.704(5) ?
Mn2 Mn2 Fe2 6_555 . 6_554 112.275(7) ?
Mn2 Mn2 Fe2 6_555 . 6_555 0 ?
Mn2 Mn2 Si1 6_555 . . 106.177(6) ?
Mn2 Mn2 Si1 6_555 . 2_545 117.077(5) ?
Mn2 Mn2 Si1 6_555 . 3_665 59.608(4) ?
Mn2 Mn2 Si1 6_555 . 4_654 150.283(4) ?
Mn2 Mn2 Si1 6_555 . 4_655 51.371(8) ?
Fe2 Mn2 Fe2 . . 2_555 0 ?
Fe2 Mn2 Fe2 . . 3_555 0 ?
Fe2 Mn2 Fe2 . . 5_554 0 ?
Fe2 Mn2 Fe2 . . 5_555 0 ?
Fe2 Mn2 Fe2 . . 6_554 0 ?
Fe2 Mn2 Fe2 . . 6_555 0 ?
Fe2 Mn2 Si1 . . . 0 ?
Fe2 Mn2 Si1 . . 2_545 0 ?
Fe2 Mn2 Si1 . . 3_665 0 ?
Fe2 Mn2 Si1 . . 4_654 0 ?
Fe2 Mn2 Si1 . . 4_655 0 ?
Fe2 Mn2 Fe2 2_555 . 3_555 60.000(7) ?
Fe2 Mn2 Fe2 2_555 . 5_554 90.000(7) ?
Fe2 Mn2 Fe2 2_555 . 5_555 90.000(7) ?
Fe2 Mn2 Fe2 2_555 . 6_554 61.148(6) ?
Fe2 Mn2 Fe2 2_555 . 6_555 61.148(6) ?
Fe2 Mn2 Si1 2_555 . . 150.000(3) ?
Fe2 Mn2 Si1 2_555 . 2_545 114.777(10) ?
Fe2 Mn2 Si1 2_555 . 3_665 54.777(11) ?
Fe2 Mn2 Si1 2_555 . 4_654 112.306(7) ?
Fe2 Mn2 Si1 2_555 . 4_655 112.306(7) ?
Fe2 Mn2 Fe2 3_555 . 5_554 61.148(4) ?
Fe2 Mn2 Fe2 3_555 . 5_555 61.148(4) ?
Fe2 Mn2 Fe2 3_555 . 6_554 90.000(7) ?
Fe2 Mn2 Fe2 3_555 . 6_555 90.000(7) ?
Fe2 Mn2 Si1 3_555 . . 150.000(6) ?
Fe2 Mn2 Si1 3_555 . 2_545 54.777(8) ?
Fe2 Mn2 Si1 3_555 . 3_665 114.777(13) ?
Fe2 Mn2 Si1 3_555 . 4_654 112.306(7) ?
Fe2 Mn2 Si1 3_555 . 4_655 112.306(7) ?
Fe2 Mn2 Fe2 5_554 . 5_555 112.275(5) ?
Fe2 Mn2 Fe2 5_554 . 6_554 57.704(5) ?
Fe2 Mn2 Fe2 5_554 . 6_555 147.647(10) ?
Fe2 Mn2 Si1 5_554 . . 106.177(5) ?
Fe2 Mn2 Si1 5_554 . 2_545 59.608(4) ?
Fe2 Mn2 Si1 5_554 . 3_665 117.077(6) ?
Fe2 Mn2 Si1 5_554 . 4_654 51.371(6) ?
Fe2 Mn2 Si1 5_554 . 4_655 150.283(5) ?
Fe2 Mn2 Fe2 5_555 . 6_554 147.647(10) ?
Fe2 Mn2 Fe2 5_555 . 6_555 57.704(5) ?
Fe2 Mn2 Si1 5_555 . . 106.177(5) ?
Fe2 Mn2 Si1 5_555 . 2_545 59.608(4) ?
Fe2 Mn2 Si1 5_555 . 3_665 117.077(6) ?
Fe2 Mn2 Si1 5_555 . 4_654 150.283(5) ?
Fe2 Mn2 Si1 5_555 . 4_655 51.371(6) ?
Fe2 Mn2 Fe2 6_554 . 6_555 112.275(7) ?
Fe2 Mn2 Si1 6_554 . . 106.177(6) ?
Fe2 Mn2 Si1 6_554 . 2_545 117.077(5) ?
Fe2 Mn2 Si1 6_554 . 3_665 59.608(4) ?
Fe2 Mn2 Si1 6_554 . 4_654 51.371(8) ?
Fe2 Mn2 Si1 6_554 . 4_655 150.283(4) ?
Fe2 Mn2 Si1 6_555 . . 106.177(6) ?
Fe2 Mn2 Si1 6_555 . 2_545 117.077(5) ?
Fe2 Mn2 Si1 6_555 . 3_665 59.608(4) ?
Fe2 Mn2 Si1 6_555 . 4_654 150.283(4) ?
Fe2 Mn2 Si1 6_555 . 4_655 51.371(8) ?
Si1 Mn2 Si1 . . 2_545 95.223(8) ?
Si1 Mn2 Si1 . . 3_665 95.223(11) ?
Si1 Mn2 Si1 . . 4_654 64.006(9) ?
Si1 Mn2 Si1 . . 4_655 64.006(9) ?
Si1 Mn2 Si1 2_545 . 3_665 169.555(15) ?
Si1 Mn2 Si1 2_545 . 4_654 92.286(3) ?
Si1 Mn2 Si1 2_545 . 4_655 92.286(3) ?
Si1 Mn2 Si1 3_665 . 4_654 92.286(5) ?
Si1 Mn2 Si1 3_665 . 4_655 92.286(5) ?
Si1 Mn2 Si1 4_654 . 4_655 128.013(14) ?
Mn2 Fe2 Mn2 . . 2_555 0 ?
Mn2 Fe2 Mn2 . . 3_555 0 ?
Mn2 Fe2 Mn2 . . 5_554 0 ?
Mn2 Fe2 Mn2 . . 5_555 0 ?
Mn2 Fe2 Mn2 . . 6_554 0 ?
Mn2 Fe2 Mn2 . . 6_555 0 ?
Mn2 Fe2 Fe2 . . 2_555 0 ?
Mn2 Fe2 Fe2 . . 3_555 0 ?
Mn2 Fe2 Fe2 . . 5_554 0 ?
Mn2 Fe2 Fe2 . . 5_555 0 ?
Mn2 Fe2 Fe2 . . 6_554 0 ?
Mn2 Fe2 Fe2 . . 6_555 0 ?
Mn2 Fe2 Si1 . . . 0 ?
Mn2 Fe2 Si1 . . 2_545 0 ?
Mn2 Fe2 Si1 . . 3_665 0 ?
Mn2 Fe2 Si1 . . 4_654 0 ?
Mn2 Fe2 Si1 . . 4_655 0 ?
Mn2 Fe2 Mn2 2_555 . 3_555 60.000(7) ?
Mn2 Fe2 Mn2 2_555 . 5_554 90.000(7) ?
Mn2 Fe2 Mn2 2_555 . 5_555 90.000(7) ?
Mn2 Fe2 Mn2 2_555 . 6_554 61.148(6) ?
Mn2 Fe2 Mn2 2_555 . 6_555 61.148(6) ?
Mn2 Fe2 Fe2 2_555 . 2_555 0 ?
Mn2 Fe2 Fe2 2_555 . 3_555 60.000(7) ?
Mn2 Fe2 Fe2 2_555 . 5_554 90.000(7) ?
Mn2 Fe2 Fe2 2_555 . 5_555 90.000(7) ?
Mn2 Fe2 Fe2 2_555 . 6_554 61.148(6) ?
Mn2 Fe2 Fe2 2_555 . 6_555 61.148(6) ?
Mn2 Fe2 Si1 2_555 . . 150.000(3) ?
Mn2 Fe2 Si1 2_555 . 2_545 114.777(10) ?
Mn2 Fe2 Si1 2_555 . 3_665 54.777(11) ?
Mn2 Fe2 Si1 2_555 . 4_654 112.306(7) ?
Mn2 Fe2 Si1 2_555 . 4_655 112.306(7) ?
Mn2 Fe2 Mn2 3_555 . 5_554 61.148(4) ?
Mn2 Fe2 Mn2 3_555 . 5_555 61.148(4) ?
Mn2 Fe2 Mn2 3_555 . 6_554 90.000(7) ?
Mn2 Fe2 Mn2 3_555 . 6_555 90.000(7) ?
Mn2 Fe2 Fe2 3_555 . 2_555 60.000(7) ?
Mn2 Fe2 Fe2 3_555 . 3_555 0 ?
Mn2 Fe2 Fe2 3_555 . 5_554 61.148(4) ?
Mn2 Fe2 Fe2 3_555 . 5_555 61.148(4) ?
Mn2 Fe2 Fe2 3_555 . 6_554 90.000(7) ?
Mn2 Fe2 Fe2 3_555 . 6_555 90.000(7) ?
Mn2 Fe2 Si1 3_555 . . 150.000(6) ?
Mn2 Fe2 Si1 3_555 . 2_545 54.777(8) ?
Mn2 Fe2 Si1 3_555 . 3_665 114.777(13) ?
Mn2 Fe2 Si1 3_555 . 4_654 112.306(7) ?
Mn2 Fe2 Si1 3_555 . 4_655 112.306(7) ?
Mn2 Fe2 Mn2 5_554 . 5_555 112.275(5) ?
Mn2 Fe2 Mn2 5_554 . 6_554 57.704(5) ?
Mn2 Fe2 Mn2 5_554 . 6_555 147.647(10) ?
Mn2 Fe2 Fe2 5_554 . 2_555 90.000(7) ?
Mn2 Fe2 Fe2 5_554 . 3_555 61.148(4) ?
Mn2 Fe2 Fe2 5_554 . 5_554 0 ?
Mn2 Fe2 Fe2 5_554 . 5_555 112.275(5) ?
Mn2 Fe2 Fe2 5_554 . 6_554 57.704(5) ?
Mn2 Fe2 Fe2 5_554 . 6_555 147.647(10) ?
Mn2 Fe2 Si1 5_554 . . 106.177(5) ?
Mn2 Fe2 Si1 5_554 . 2_545 59.608(4) ?
Mn2 Fe2 Si1 5_554 . 3_665 117.077(6) ?
Mn2 Fe2 Si1 5_554 . 4_654 51.371(6) ?
Mn2 Fe2 Si1 5_554 . 4_655 150.283(5) ?
Mn2 Fe2 Mn2 5_555 . 6_554 147.647(10) ?
Mn2 Fe2 Mn2 5_555 . 6_555 57.704(5) ?
Mn2 Fe2 Fe2 5_555 . 2_555 90.000(7) ?
Mn2 Fe2 Fe2 5_555 . 3_555 61.148(4) ?
Mn2 Fe2 Fe2 5_555 . 5_554 112.275(5) ?
Mn2 Fe2 Fe2 5_555 . 5_555 0 ?
Mn2 Fe2 Fe2 5_555 . 6_554 147.647(10) ?
Mn2 Fe2 Fe2 5_555 . 6_555 57.704(5) ?
Mn2 Fe2 Si1 5_555 . . 106.177(5) ?
Mn2 Fe2 Si1 5_555 . 2_545 59.608(4) ?
Mn2 Fe2 Si1 5_555 . 3_665 117.077(6) ?
Mn2 Fe2 Si1 5_555 . 4_654 150.283(5) ?
Mn2 Fe2 Si1 5_555 . 4_655 51.371(6) ?
Mn2 Fe2 Mn2 6_554 . 6_555 112.275(7) ?
Mn2 Fe2 Fe2 6_554 . 2_555 61.148(6) ?
Mn2 Fe2 Fe2 6_554 . 3_555 90.000(7) ?
Mn2 Fe2 Fe2 6_554 . 5_554 57.704(5) ?
Mn2 Fe2 Fe2 6_554 . 5_555 147.647(10) ?
Mn2 Fe2 Fe2 6_554 . 6_554 0 ?
Mn2 Fe2 Fe2 6_554 . 6_555 112.275(7) ?
Mn2 Fe2 Si1 6_554 . . 106.177(6) ?
Mn2 Fe2 Si1 6_554 . 2_545 117.077(5) ?
Mn2 Fe2 Si1 6_554 . 3_665 59.608(4) ?
Mn2 Fe2 Si1 6_554 . 4_654 51.371(8) ?
Mn2 Fe2 Si1 6_554 . 4_655 150.283(4) ?
Mn2 Fe2 Fe2 6_555 . 2_555 61.148(6) ?
Mn2 Fe2 Fe2 6_555 . 3_555 90.000(7) ?
Mn2 Fe2 Fe2 6_555 . 5_554 147.647(10) ?
Mn2 Fe2 Fe2 6_555 . 5_555 57.704(5) ?
Mn2 Fe2 Fe2 6_555 . 6_554 112.275(7) ?
Mn2 Fe2 Fe2 6_555 . 6_555 0 ?
Mn2 Fe2 Si1 6_555 . . 106.177(6) ?
Mn2 Fe2 Si1 6_555 . 2_545 117.077(5) ?
Mn2 Fe2 Si1 6_555 . 3_665 59.608(4) ?
Mn2 Fe2 Si1 6_555 . 4_654 150.283(4) ?
Mn2 Fe2 Si1 6_555 . 4_655 51.371(8) ?
Fe2 Fe2 Fe2 2_555 . 3_555 60.000(7) ?
Fe2 Fe2 Fe2 2_555 . 5_554 90.000(7) ?
Fe2 Fe2 Fe2 2_555 . 5_555 90.000(7) ?
Fe2 Fe2 Fe2 2_555 . 6_554 61.148(6) ?
Fe2 Fe2 Fe2 2_555 . 6_555 61.148(6) ?
Fe2 Fe2 Si1 2_555 . . 150.000(3) ?
Fe2 Fe2 Si1 2_555 . 2_545 114.777(10) ?
Fe2 Fe2 Si1 2_555 . 3_665 54.777(11) ?
Fe2 Fe2 Si1 2_555 . 4_654 112.306(7) ?
Fe2 Fe2 Si1 2_555 . 4_655 112.306(7) ?
Fe2 Fe2 Fe2 3_555 . 5_554 61.148(4) ?
Fe2 Fe2 Fe2 3_555 . 5_555 61.148(4) ?
Fe2 Fe2 Fe2 3_555 . 6_554 90.000(7) ?
Fe2 Fe2 Fe2 3_555 . 6_555 90.000(7) ?
Fe2 Fe2 Si1 3_555 . . 150.000(6) ?
Fe2 Fe2 Si1 3_555 . 2_545 54.777(8) ?
Fe2 Fe2 Si1 3_555 . 3_665 114.777(13) ?
Fe2 Fe2 Si1 3_555 . 4_654 112.306(7) ?
Fe2 Fe2 Si1 3_555 . 4_655 112.306(7) ?
Fe2 Fe2 Fe2 5_554 . 5_555 112.275(5) ?
Fe2 Fe2 Fe2 5_554 . 6_554 57.704(5) ?
Fe2 Fe2 Fe2 5_554 . 6_555 147.647(10) ?
Fe2 Fe2 Si1 5_554 . . 106.177(5) ?
Fe2 Fe2 Si1 5_554 . 2_545 59.608(4) ?
Fe2 Fe2 Si1 5_554 . 3_665 117.077(6) ?
Fe2 Fe2 Si1 5_554 . 4_654 51.371(6) ?
Fe2 Fe2 Si1 5_554 . 4_655 150.283(5) ?
Fe2 Fe2 Fe2 5_555 . 6_554 147.647(10) ?
Fe2 Fe2 Fe2 5_555 . 6_555 57.704(5) ?
Fe2 Fe2 Si1 5_555 . . 106.177(5) ?
Fe2 Fe2 Si1 5_555 . 2_545 59.608(4) ?
Fe2 Fe2 Si1 5_555 . 3_665 117.077(6) ?
Fe2 Fe2 Si1 5_555 . 4_654 150.283(5) ?
Fe2 Fe2 Si1 5_555 . 4_655 51.371(6) ?
Fe2 Fe2 Fe2 6_554 . 6_555 112.275(7) ?
Fe2 Fe2 Si1 6_554 . . 106.177(6) ?
Fe2 Fe2 Si1 6_554 . 2_545 117.077(5) ?
Fe2 Fe2 Si1 6_554 . 3_665 59.608(4) ?
Fe2 Fe2 Si1 6_554 . 4_654 51.371(8) ?
Fe2 Fe2 Si1 6_554 . 4_655 150.283(4) ?
Fe2 Fe2 Si1 6_555 . . 106.177(6) ?
Fe2 Fe2 Si1 6_555 . 2_545 117.077(5) ?
Fe2 Fe2 Si1 6_555 . 3_665 59.608(4) ?
Fe2 Fe2 Si1 6_555 . 4_654 150.283(4) ?
Fe2 Fe2 Si1 6_555 . 4_655 51.371(8) ?
Si1 Fe2 Si1 . . 2_545 95.223(8) ?
Si1 Fe2 Si1 . . 3_665 95.223(11) ?
Si1 Fe2 Si1 . . 4_654 64.006(9) ?
Si1 Fe2 Si1 . . 4_655 64.006(9) ?
Si1 Fe2 Si1 2_545 . 3_665 169.555(15) ?
Si1 Fe2 Si1 2_545 . 4_654 92.286(3) ?
Si1 Fe2 Si1 2_545 . 4_655 92.286(3) ?
Si1 Fe2 Si1 3_665 . 4_654 92.286(5) ?
Si1 Fe2 Si1 3_665 . 4_655 92.286(5) ?
Si1 Fe2 Si1 4_654 . 4_655 128.013(14) ?
Fe1 Si1 Fe1 . . 4_655 147.547(18) ?
Fe1 Si1 Fe1 . . 13_655 110.771(8) ?
Fe1 Si1 Fe1 . . 16_555 59.283(3) ?
Fe1 Si1 Mn1 . . . 0 ?
Fe1 Si1 Mn1 . . 4_655 147.547(18) ?
Fe1 Si1 Mn1 . . 13_655 110.771(8) ?
Fe1 Si1 Mn1 . . 16_555 59.283(3) ?
Fe1 Si1 Mn2 . . . 73.774(9) ?
Fe1 Si1 Mn2 . . 2_655 75.736(6) ?
Fe1 Si1 Mn2 . . 3_655 134.663(12) ?
Fe1 Si1 Mn2 . . 4_654 71.212(3) ?
Fe1 Si1 Mn2 . . 4_655 124.542(3) ?
Fe1 Si1 Fe2 . . . 73.774(9) ?
Fe1 Si1 Fe2 . . 2_655 75.736(6) ?
Fe1 Si1 Fe2 . . 3_655 134.663(12) ?
Fe1 Si1 Fe2 . . 4_654 71.212(3) ?
Fe1 Si1 Fe2 . . 4_655 124.542(3) ?
Fe1 Si1 Si1 . . 4_654 55.386(4) ?
Fe1 Si1 Si1 . . 4_655 107.046(10) ?
Fe1 Si1 Fe1 4_655 . 13_655 59.283(3) ?
Fe1 Si1 Fe1 4_655 . 16_555 110.771(8) ?
Fe1 Si1 Mn1 4_655 . . 147.547(18) ?
Fe1 Si1 Mn1 4_655 . 4_655 0 ?
Fe1 Si1 Mn1 4_655 . 13_655 59.283(3) ?
Fe1 Si1 Mn1 4_655 . 16_555 110.771(8) ?
Fe1 Si1 Mn2 4_655 . . 73.773(9) ?
Fe1 Si1 Mn2 4_655 . 2_655 134.663(12) ?
Fe1 Si1 Mn2 4_655 . 3_655 75.736(5) ?
Fe1 Si1 Mn2 4_655 . 4_654 124.542(3) ?
Fe1 Si1 Mn2 4_655 . 4_655 71.212(3) ?
Fe1 Si1 Fe2 4_655 . . 73.773(9) ?
Fe1 Si1 Fe2 4_655 . 2_655 134.663(12) ?
Fe1 Si1 Fe2 4_655 . 3_655 75.736(5) ?
Fe1 Si1 Fe2 4_655 . 4_654 124.542(3) ?
Fe1 Si1 Fe2 4_655 . 4_655 71.212(3) ?
Fe1 Si1 Si1 4_655 . 4_654 107.046(10) ?
Fe1 Si1 Si1 4_655 . 4_655 55.386(4) ?
Fe1 Si1 Fe1 13_655 . 16_555 147.547(18) ?
Fe1 Si1 Mn1 13_655 . . 110.771(8) ?
Fe1 Si1 Mn1 13_655 . 4_655 59.283(3) ?
Fe1 Si1 Mn1 13_655 . 13_655 0 ?
Fe1 Si1 Mn1 13_655 . 16_555 147.547(18) ?
Fe1 Si1 Mn2 13_655 . . 73.773(9) ?
Fe1 Si1 Mn2 13_655 . 2_655 134.663(12) ?
Fe1 Si1 Mn2 13_655 . 3_655 75.736(5) ?
Fe1 Si1 Mn2 13_655 . 4_654 71.212(3) ?
Fe1 Si1 Mn2 13_655 . 4_655 124.542(3) ?
Fe1 Si1 Fe2 13_655 . . 73.773(9) ?
Fe1 Si1 Fe2 13_655 . 2_655 134.663(12) ?
Fe1 Si1 Fe2 13_655 . 3_655 75.736(5) ?
Fe1 Si1 Fe2 13_655 . 4_654 71.212(3) ?
Fe1 Si1 Fe2 13_655 . 4_655 124.542(3) ?
Fe1 Si1 Si1 13_655 . 4_654 55.386(4) ?
Fe1 Si1 Si1 13_655 . 4_655 107.046(10) ?
Fe1 Si1 Mn1 16_555 . . 59.283(3) ?
Fe1 Si1 Mn1 16_555 . 4_655 110.771(8) ?
Fe1 Si1 Mn1 16_555 . 13_655 147.547(18) ?
Fe1 Si1 Mn1 16_555 . 16_555 0 ?
Fe1 Si1 Mn2 16_555 . . 73.774(9) ?
Fe1 Si1 Mn2 16_555 . 2_655 75.736(6) ?
Fe1 Si1 Mn2 16_555 . 3_655 134.663(12) ?
Fe1 Si1 Mn2 16_555 . 4_654 124.542(3) ?
Fe1 Si1 Mn2 16_555 . 4_655 71.212(3) ?
Fe1 Si1 Fe2 16_555 . . 73.774(9) ?
Fe1 Si1 Fe2 16_555 . 2_655 75.736(6) ?
Fe1 Si1 Fe2 16_555 . 3_655 134.663(12) ?
Fe1 Si1 Fe2 16_555 . 4_654 124.542(3) ?
Fe1 Si1 Fe2 16_555 . 4_655 71.212(3) ?
Fe1 Si1 Si1 16_555 . 4_654 107.046(10) ?
Fe1 Si1 Si1 16_555 . 4_655 55.386(4) ?
Mn1 Si1 Mn1 . . 4_655 147.547(18) ?
Mn1 Si1 Mn1 . . 13_655 110.771(8) ?
Mn1 Si1 Mn1 . . 16_555 59.283(3) ?
Mn1 Si1 Mn2 . . . 73.774(9) ?
Mn1 Si1 Mn2 . . 2_655 75.736(6) ?
Mn1 Si1 Mn2 . . 3_655 134.663(12) ?
Mn1 Si1 Mn2 . . 4_654 71.212(3) ?
Mn1 Si1 Mn2 . . 4_655 124.542(3) ?
Mn1 Si1 Fe2 . . . 73.774(9) ?
Mn1 Si1 Fe2 . . 2_655 75.736(6) ?
Mn1 Si1 Fe2 . . 3_655 134.663(12) ?
Mn1 Si1 Fe2 . . 4_654 71.212(3) ?
Mn1 Si1 Fe2 . . 4_655 124.542(3) ?
Mn1 Si1 Si1 . . 4_654 55.386(4) ?
Mn1 Si1 Si1 . . 4_655 107.046(10) ?
Mn1 Si1 Mn1 4_655 . 13_655 59.283(3) ?
Mn1 Si1 Mn1 4_655 . 16_555 110.771(8) ?
Mn1 Si1 Mn2 4_655 . . 73.773(9) ?
Mn1 Si1 Mn2 4_655 . 2_655 134.663(12) ?
Mn1 Si1 Mn2 4_655 . 3_655 75.736(5) ?
Mn1 Si1 Mn2 4_655 . 4_654 124.542(3) ?
Mn1 Si1 Mn2 4_655 . 4_655 71.212(3) ?
Mn1 Si1 Fe2 4_655 . . 73.773(9) ?
Mn1 Si1 Fe2 4_655 . 2_655 134.663(12) ?
Mn1 Si1 Fe2 4_655 . 3_655 75.736(5) ?
Mn1 Si1 Fe2 4_655 . 4_654 124.542(3) ?
Mn1 Si1 Fe2 4_655 . 4_655 71.212(3) ?
Mn1 Si1 Si1 4_655 . 4_654 107.046(10) ?
Mn1 Si1 Si1 4_655 . 4_655 55.386(4) ?
Mn1 Si1 Mn1 13_655 . 16_555 147.547(18) ?
Mn1 Si1 Mn2 13_655 . . 73.773(9) ?
Mn1 Si1 Mn2 13_655 . 2_655 134.663(12) ?
Mn1 Si1 Mn2 13_655 . 3_655 75.736(5) ?
Mn1 Si1 Mn2 13_655 . 4_654 71.212(3) ?
Mn1 Si1 Mn2 13_655 . 4_655 124.542(3) ?
Mn1 Si1 Fe2 13_655 . . 73.773(9) ?
Mn1 Si1 Fe2 13_655 . 2_655 134.663(12) ?
Mn1 Si1 Fe2 13_655 . 3_655 75.736(5) ?
Mn1 Si1 Fe2 13_655 . 4_654 71.212(3) ?
Mn1 Si1 Fe2 13_655 . 4_655 124.542(3) ?
Mn1 Si1 Si1 13_655 . 4_654 55.386(4) ?
Mn1 Si1 Si1 13_655 . 4_655 107.046(10) ?
Mn1 Si1 Mn2 16_555 . . 73.774(9) ?
Mn1 Si1 Mn2 16_555 . 2_655 75.736(6) ?
Mn1 Si1 Mn2 16_555 . 3_655 134.663(12) ?
Mn1 Si1 Mn2 16_555 . 4_654 124.542(3) ?
Mn1 Si1 Mn2 16_555 . 4_655 71.212(3) ?
Mn1 Si1 Fe2 16_555 . . 73.774(9) ?
Mn1 Si1 Fe2 16_555 . 2_655 75.736(6) ?
Mn1 Si1 Fe2 16_555 . 3_655 134.663(12) ?
Mn1 Si1 Fe2 16_555 . 4_654 124.542(3) ?
Mn1 Si1 Fe2 16_555 . 4_655 71.212(3) ?
Mn1 Si1 Si1 16_555 . 4_654 107.046(10) ?
Mn1 Si1 Si1 16_555 . 4_655 55.386(4) ?
Mn2 Si1 Mn2 . . 2_655 144.777(7) ?
Mn2 Si1 Mn2 . . 3_655 144.777(7) ?
Mn2 Si1 Mn2 . . 4_654 115.994(9) ?
Mn2 Si1 Mn2 . . 4_655 115.994(9) ?
Mn2 Si1 Fe2 . . . 0 ?
Mn2 Si1 Fe2 . . 2_655 144.777(7) ?
Mn2 Si1 Fe2 . . 3_655 144.777(7) ?
Mn2 Si1 Fe2 . . 4_654 115.994(9) ?
Mn2 Si1 Fe2 . . 4_655 115.994(9) ?
Mn2 Si1 Si1 . . 4_654 60.533(10) ?
Mn2 Si1 Si1 . . 4_655 60.533(10) ?
Mn2 Si1 Mn2 2_655 . 3_655 70.445(12) ?
Mn2 Si1 Mn2 2_655 . 4_654 69.021(8) ?
Mn2 Si1 Mn2 2_655 . 4_655 69.021(8) ?
Mn2 Si1 Fe2 2_655 . . 144.777(7) ?
Mn2 Si1 Fe2 2_655 . 2_655 0 ?
Mn2 Si1 Fe2 2_655 . 3_655 70.445(12) ?
Mn2 Si1 Fe2 2_655 . 4_654 69.021(8) ?
Mn2 Si1 Fe2 2_655 . 4_655 69.021(8) ?
Mn2 Si1 Si1 2_655 . 4_654 113.694(7) ?
Mn2 Si1 Si1 2_655 . 4_655 113.694(7) ?
Mn2 Si1 Mn2 3_655 . 4_654 69.021(8) ?
Mn2 Si1 Mn2 3_655 . 4_655 69.021(8) ?
Mn2 Si1 Fe2 3_655 . . 144.777(7) ?
Mn2 Si1 Fe2 3_655 . 2_655 70.445(12) ?
Mn2 Si1 Fe2 3_655 . 3_655 0 ?
Mn2 Si1 Fe2 3_655 . 4_654 69.021(8) ?
Mn2 Si1 Fe2 3_655 . 4_655 69.021(8) ?
Mn2 Si1 Si1 3_655 . 4_654 113.694(7) ?
Mn2 Si1 Si1 3_655 . 4_655 113.694(7) ?
Mn2 Si1 Mn2 4_654 . 4_655 128.013(16) ?
Mn2 Si1 Fe2 4_654 . . 115.994(9) ?
Mn2 Si1 Fe2 4_654 . 2_655 69.021(8) ?
Mn2 Si1 Fe2 4_654 . 3_655 69.021(8) ?
Mn2 Si1 Fe2 4_654 . 4_654 0 ?
Mn2 Si1 Fe2 4_654 . 4_655 128.013(16) ?
Mn2 Si1 Si1 4_654 . 4_654 55.460(8) ?
Mn2 Si1 Si1 4_654 . 4_655 176.527(17) ?
Mn2 Si1 Fe2 4_655 . . 115.994(9) ?
Mn2 Si1 Fe2 4_655 . 2_655 69.021(8) ?
Mn2 Si1 Fe2 4_655 . 3_655 69.021(8) ?
Mn2 Si1 Fe2 4_655 . 4_654 128.013(16) ?
Mn2 Si1 Fe2 4_655 . 4_655 0 ?
Mn2 Si1 Si1 4_655 . 4_654 176.527(17) ?
Mn2 Si1 Si1 4_655 . 4_655 55.460(8) ?
Fe2 Si1 Fe2 . . 2_655 144.777(7) ?
Fe2 Si1 Fe2 . . 3_655 144.777(7) ?
Fe2 Si1 Fe2 . . 4_654 115.994(9) ?
Fe2 Si1 Fe2 . . 4_655 115.994(9) ?
Fe2 Si1 Si1 . . 4_654 60.533(10) ?
Fe2 Si1 Si1 . . 4_655 60.533(10) ?
Fe2 Si1 Fe2 2_655 . 3_655 70.445(12) ?
Fe2 Si1 Fe2 2_655 . 4_654 69.021(8) ?
Fe2 Si1 Fe2 2_655 . 4_655 69.021(8) ?
Fe2 Si1 Si1 2_655 . 4_654 113.694(7) ?
Fe2 Si1 Si1 2_655 . 4_655 113.694(7) ?
Fe2 Si1 Fe2 3_655 . 4_654 69.021(8) ?
Fe2 Si1 Fe2 3_655 . 4_655 69.021(8) ?
Fe2 Si1 Si1 3_655 . 4_654 113.694(7) ?
Fe2 Si1 Si1 3_655 . 4_655 113.694(7) ?
Fe2 Si1 Fe2 4_654 . 4_655 128.013(16) ?
Fe2 Si1 Si1 4_654 . 4_654 55.460(8) ?
Fe2 Si1 Si1 4_654 . 4_655 176.527(17) ?
Fe2 Si1 Si1 4_655 . 4_654 176.527(17) ?
Fe2 Si1 Si1 4_655 . 4_655 55.460(8) ?
Si1 Si1 Si1 4_654 . 4_655 121.067(17) ?

loop_
_geom_bond_atom_site_label_1
_geom_bond_atom_site_label_2
_geom_bond_site_symmetry_1
_geom_bond_site_symmetry_2
_geom_bond_distance
_geom_bond_publ_flag
Fe1 Fe1 . 16_554 2.37780(10) ?
Fe1 Fe1 . 16_555 2.37780(10) ?
Fe1 Mn1 . . 0 ?
Fe1 Mn1 . 16_554 2.37780(10) ?
Fe1 Mn1 . 16_555 2.37780(10) ?
Fe1 Mn2 . . 2.94629(17) ?
Fe1 Mn2 . 2_655 2.94629(15) ?
Fe1 Mn2 . 3_665 2.9463(2) ?
Fe1 Mn2 . 4_654 2.94629(15) ?
Fe1 Mn2 . 5_664 2.94629(17) ?
Fe1 Mn2 . 6_554 2.9463(2) ?
Fe1 Fe2 . . 2.94629(17) ?
Fe1 Fe2 . 2_655 2.94629(15) ?
Fe1 Fe2 . 3_665 2.9463(2) ?
Fe1 Fe2 . 4_654 2.94629(15) ?
Fe1 Fe2 . 5_664 2.94629(17) ?
Fe1 Fe2 . 6_554 2.9463(2) ?
Fe1 Si1 . . 2.40391(13) ?
Fe1 Si1 . 2_655 2.40391(14) ?
Fe1 Si1 . 3_665 2.4039(4) ?
Fe1 Si1 . 4_654 2.40391(14) ?
Fe1 Si1 . 5_664 2.40391(13) ?
Fe1 Si1 . 6_554 2.4039(4) ?
Mn2 Mn1 . . 2.94629(17) ?
Mn2 Mn1 . 4_655 2.94629(15) ?
Mn2 Mn1 . 13_655 2.94629(15) ?
Mn2 Mn1 . 16_555 2.94629(17) ?
Mn2 Mn2 . 2_555 2.7636(3) ?
Mn2 Mn2 . 3_555 2.7636(3) ?
Mn2 Mn2 . 5_554 2.86352(13) ?
Mn2 Mn2 . 5_555 2.86352(13) ?
Mn2 Mn2 . 6_554 2.86352(17) ?
Mn2 Mn2 . 6_555 2.86352(17) ?
Mn2 Fe2 . . 0 ?
Mn2 Fe2 . 2_555 2.7636(3) ?
Mn2 Fe2 . 3_555 2.7636(3) ?
Mn2 Fe2 . 5_554 2.86352(13) ?
Mn2 Fe2 . 5_555 2.86352(13) ?
Mn2 Fe2 . 6_554 2.86352(17) ?
Mn2 Fe2 . 6_555 2.86352(17) ?
Mn2 Si1 . . 2.5029(4) ?
Mn2 Si1 . 2_545 2.3958(3) ?
Mn2 Si1 . 3_665 2.3958(4) ?
Mn2 Si1 . 4_654 2.6454(2) ?
Mn2 Si1 . 4_655 2.6454(2) ?
Si1 Mn1 . . 2.40391(13) ?
Si1 Mn1 . 4_655 2.40391(14) ?
Si1 Mn1 . 13_655 2.40391(14) ?
Si1 Mn1 . 16_555 2.40391(13) ?
Si1 Fe2 . . 2.5029(4) ?
Si1 Fe2 . 2_655 2.3958(3) ?
Si1 Fe2 . 3_655 2.3958(4) ?
Si1 Fe2 . 4_654 2.6454(2) ?
Si1 Fe2 . 4_655 2.6454(2) ?
Si1 Si1 . 4_654 2.7311(3) ?
Si1 Si1 . 4_655 2.7311(3) ?

loop_
_geom_hbond_atom_site_label_D
_geom_hbond_atom_site_label_H
_geom_hbond_atom_site_label_A
_geom_hbond_site_symmetry_D
_geom_hbond_site_symmetry_H
_geom_hbond_site_symmetry_A
_geom_hbond_distance_DH
_geom_hbond_distance_HA
_geom_hbond_distance_DA
_geom_hbond_angle_DHA
_geom_hbond_publ_flag
? ? ? ? ? ? ? ? ? ? ?

loop_
_geom_torsion_atom_site_label_1
_geom_torsion_atom_site_label_2
_geom_torsion_atom_site_label_3
_geom_torsion_atom_site_label_4
_geom_torsion_site_symmetry_1
_geom_torsion_site_symmetry_2
_geom_torsion_site_symmetry_3
_geom_torsion_site_symmetry_4
_geom_torsion
_geom_torsion_publ_flag
? ? ? ? ? ? ? ? ? ?

loop_
_restr_angle_atom_site_label_1
_restr_angle_site_symmetry_1
_restr_angle_atom_site_label_2
_restr_angle_site_symmetry_2
_restr_angle_atom_site_label_3
_restr_angle_site_symmetry_3
_restr_angle_target
_restr_angle_target_weight_param
? ? ? ? ? ? ? ?

loop_
_restr_distance_atom_site_label_1
_restr_distance_site_symmetry_1
_restr_distance_atom_site_label_2
_restr_distance_site_symmetry_2
_restr_distance_target
_restr_distance_target_weight_param
? ? ? ? ? ?

loop_
_restr_equal_angle_atom_site_label_1
_restr_equal_angle_site_symmetry_1
_restr_equal_angle_atom_site_label_2
_restr_equal_angle_site_symmetry_2
_restr_equal_angle_atom_site_label_3
_restr_equal_angle_site_symmetry_3
_restr_equal_angle_class_class_id
_restr_equal_angle_class_target_weight_param
? ? ? ? ? ? ? ?

loop_
_restr_equal_distance_atom_site_label_1
_restr_equal_distance_site_symmetry_1
_restr_equal_distance_atom_site_label_2
_restr_equal_distance_site_symmetry_2
_restr_equal_distance_class_class_id
_restr_equal_distance_class_target_weight_param
? ? ? ? ? ?

loop_
_restr_equal_torsion_atom_site_label_1
_restr_equal_torsion_site_symmetry_1
_restr_equal_torsion_atom_site_label_2
_restr_equal_torsion_site_symmetry_2
_restr_equal_torsion_atom_site_label_3
_restr_equal_torsion_site_symmetry_3
_restr_equal_torsion_atom_site_label_4
_restr_equal_torsion_site_symmetry_4
_restr_equal_torsion_class_class_id
_restr_equal_torsion_class_target_weight_param
? ? ? ? ? ? ? ? ? ?

loop_
_restr_torsion_atom_site_label_1
_restr_torsion_site_symmetry_1
_restr_torsion_atom_site_label_2
_restr_torsion_site_symmetry_2
_restr_torsion_atom_site_label_3
_restr_torsion_site_symmetry_3
_restr_torsion_atom_site_label_4
_restr_torsion_site_symmetry_4
_restr_torsion_angle_target
_restr_torsion_weight_param
? ? ? ? ? ? ? ? ? ?

loop_
_twin_individual_id
_twin_individual_mass_fraction_refined
_twin_individual_twin_matrix_11
_twin_individual_twin_matrix_12
_twin_individual_twin_matrix_13
_twin_individual_twin_matrix_21
_twin_individual_twin_matrix_22
_twin_individual_twin_matrix_23
_twin_individual_twin_matrix_31
_twin_individual_twin_matrix_32
_twin_individual_twin_matrix_33
? ? ? ? ? ? ? ? ? ? ?

loop_
_jana_atom_site_adp_c_label
_jana_atom_site_adp_c_type_symbol
_jana_atom_site_adp_c_111
_jana_atom_site_adp_c_112
_jana_atom_site_adp_c_113
_jana_atom_site_adp_c_122
_jana_atom_site_adp_c_123
_jana_atom_site_adp_c_133
_jana_atom_site_adp_c_222
_jana_atom_site_adp_c_223
_jana_atom_site_adp_c_233
_jana_atom_site_adp_c_333
? ? ? ? ? ? ? ? ? ? ? ?

loop_
_jana_atom_site_adp_d_label
_jana_atom_site_adp_d_type_symbol
_jana_atom_site_adp_d_1111
_jana_atom_site_adp_d_1112
_jana_atom_site_adp_d_1113
_jana_atom_site_adp_d_1122
_jana_atom_site_adp_d_1123
_jana_atom_site_adp_d_1133
_jana_atom_site_adp_d_1222
_jana_atom_site_adp_d_1223
_jana_atom_site_adp_d_1233
_jana_atom_site_adp_d_1333
_jana_atom_site_adp_d_2222
_jana_atom_site_adp_d_2223
_jana_atom_site_adp_d_2233
_jana_atom_site_adp_d_2333
_jana_atom_site_adp_d_3333
? ? ? ? ? ? ? ? ? ? ? ? ? ? ? ? ?

loop_
_jana_atom_site_adp_e_label
_jana_atom_site_adp_e_type_symbol
_jana_atom_site_adp_e_11111
_jana_atom_site_adp_e_11112
_jana_atom_site_adp_e_11113
_jana_atom_site_adp_e_11122
_jana_atom_site_adp_e_11123
_jana_atom_site_adp_e_11133
_jana_atom_site_adp_e_11222
_jana_atom_site_adp_e_11223
_jana_atom_site_adp_e_11233
_jana_atom_site_adp_e_11333
_jana_atom_site_adp_e_12222
_jana_atom_site_adp_e_12223
_jana_atom_site_adp_e_12233
_jana_atom_site_adp_e_12333
_jana_atom_site_adp_e_13333
_jana_atom_site_adp_e_22222
_jana_atom_site_adp_e_22223
_jana_atom_site_adp_e_22233
_jana_atom_site_adp_e_22333
_jana_atom_site_adp_e_23333
_jana_atom_site_adp_e_33333
? ? ? ? ? ? ? ? ? ? ? ? ? ? ? ? ? ? ? ? ? ? ?

loop_
_jana_atom_site_adp_f_label
_jana_atom_site_adp_f_type_symbol
_jana_atom_site_adp_f_111111
_jana_atom_site_adp_f_111112
_jana_atom_site_adp_f_111113
_jana_atom_site_adp_f_111122
_jana_atom_site_adp_f_111123
_jana_atom_site_adp_f_111133
_jana_atom_site_adp_f_111222
_jana_atom_site_adp_f_111223
_jana_atom_site_adp_f_111233
_jana_atom_site_adp_f_111333
_jana_atom_site_adp_f_112222
_jana_atom_site_adp_f_112223
_jana_atom_site_adp_f_112233
_jana_atom_site_adp_f_112333
_jana_atom_site_adp_f_113333
_jana_atom_site_adp_f_122222
_jana_atom_site_adp_f_122223
_jana_atom_site_adp_f_122233
_jana_atom_site_adp_f_122333
_jana_atom_site_adp_f_123333
_jana_atom_site_adp_f_133333
_jana_atom_site_adp_f_222222
_jana_atom_site_adp_f_222223
_jana_atom_site_adp_f_222233
_jana_atom_site_adp_f_222333
_jana_atom_site_adp_f_223333
_jana_atom_site_adp_f_233333
_jana_atom_site_adp_f_333333
? ? ? ? ? ? ? ? ? ? ? ? ? ? ? ? ? ? ? ? ? ? ? ? ? ? ? ? ? ?

_cod_database_fobs_code 2300726
